data_1550595
loop_
_publ_author_name
'Inatomi, Takahiro'
'Fukahori, Yukino'
'Yamada, Yuji'
'Ishikawa, Ryuta'
'Kanegawa, Shinji'
'Koga, Yuji'
'Matsubara, Kouki'

_publ_section_title
;
 Ni(I)-Ni(III) Cycle in Buchwald-Hartwig Amination of Aryl Bromide
 Mediated by NHC-ligated Ni(I) Complexes
;
_journal_name_full 'Catalysis Science &amp; Technology'
_journal_paper_doi 10.1039/C8CY02427H
_journal_year 2019
_chemical_formula_moiety 'C51 H58 N5 Ni, 0.5(C6 H6), C4 H8 O'
_chemical_formula_sum 'C57 H69 N5 Ni O'
_chemical_formula_weight 912.87
_space_group_IT_number 2
_symmetry_cell_setting triclinic
_symmetry_Int_Tables_number 2
_symmetry_space_group_name_Hall '-P 1'
_symmetry_space_group_name_H-M 'P -1'
_atom_sites_solution_hydrogens geom
_atom_sites_solution_primary direct
_atom_sites_solution_secondary difmap
_audit_update_record
;
2018-11-09 deposited with the CCDC.    2019-02-13 downloaded from the CCDC.
;
_cell_angle_alpha 72.520(13)
_cell_angle_beta 78.286(13)
_cell_angle_gamma 84.831(13)
_cell_formula_units_Z 2
_cell_length_a 12.662(5)
_cell_length_b 12.701(5)
_cell_length_c 16.940(6)
_cell_measurement_reflns_used 8296
_cell_measurement_temperature 110
_cell_measurement_theta_max 31.16
_cell_measurement_theta_min 1.68
_cell_volume 2543.1(17)
_computing_cell_refinement CrystalClear
_computing_data_collection 'CrystalClear (Rigaku Inc., 2008)'
_computing_data_reduction CrystalClear
_computing_molecular_graphics 'CrystalStructure 4.0'
_computing_publication_material 'CrystalStructure 4.0 (Rigaku, 2010)'
_computing_structure_refinement 'SHELXL97 (Sheldrick, 2008)'
_computing_structure_solution 'SIR92 (Altomare, et al., 1994)'
_diffrn_ambient_temperature 110
_diffrn_detector_area_resol_mean 7.111
_diffrn_measured_fraction_theta_full 0.997
_diffrn_measured_fraction_theta_max 0.997
_diffrn_measurement_device_type 'Rigaku Saturn724'
_diffrn_measurement_method \w
_diffrn_radiation_type 'Mo K\a'
_diffrn_radiation_wavelength 0.71075
_diffrn_reflns_av_R_equivalents 0.0584
_diffrn_reflns_limit_h_max 16
_diffrn_reflns_limit_h_min -16
_diffrn_reflns_limit_k_max 16
_diffrn_reflns_limit_k_min -16
_diffrn_reflns_limit_l_max 22
_diffrn_reflns_limit_l_min -22
_diffrn_reflns_number 39336
_diffrn_reflns_theta_full 27.50
_diffrn_reflns_theta_max 27.50
_diffrn_standards_number 0
_exptl_absorpt_coefficient_mu 0.426
_exptl_absorpt_correction_T_max 0.918
_exptl_absorpt_correction_T_min 0.918
_exptl_absorpt_correction_type multi-scan
_exptl_absorpt_process_details 'REQAB (Rigaku, 1998)'
_exptl_crystal_colour colorless
_exptl_crystal_density_diffrn 1.189
_exptl_crystal_density_method 'not measured'
_exptl_crystal_description prism
_exptl_crystal_F_000 976.00
_exptl_crystal_size_max 0.200
_exptl_crystal_size_mid 0.200
_exptl_crystal_size_min 0.200
_refine_diff_density_max 1.200
_refine_diff_density_min -1.110
_refine_ls_extinction_method none
_refine_ls_goodness_of_fit_ref 1.090
_refine_ls_hydrogen_treatment constr
_refine_ls_number_parameters 597
_refine_ls_number_reflns 11651
_refine_ls_number_restraints 0
_refine_ls_R_factor_gt 0.0642
_refine_ls_shift/su_max 0.000
_refine_ls_structure_factor_coef Fsqd
_refine_ls_weighting_details 'w = 1/[\s^2^(Fo^2^)+(0.1017P)^2^+1.4726P] where P=(Fo^2^+2Fc^2^)/3'
_refine_ls_weighting_scheme calc
_refine_ls_wR_factor_ref 0.1884
_reflns_number_gt 9965
_reflns_number_total 11691
_reflns_threshold_expression F^2^>2.0\s(F^2^)
_cod_data_source_file c8cy02427h2.cif
_cod_data_source_block 3b_CCDC1
_cod_database_code 1550595

loop_
_symmetry_equiv_pos_site_id
_symmetry_equiv_pos_as_xyz
1 +X,+Y,+Z
2 -X,-Y,-Z

loop_
_atom_site_label
_atom_site_type_symbol
_atom_site_fract_x
_atom_site_fract_y
_atom_site_fract_z
_atom_site_U_iso_or_equiv
_atom_site_adp_type
_atom_site_occupancy
_atom_site_symmetry_multiplicity
_atom_site_calc_flag
_atom_site_refinement_flags
Ni1 Ni 0.37361(2) 0.16348(3) 0.226594(19) 0.02451(11) Uani 1.0 2 d .
O1 O -0.0518(3) 0.5587(2) 0.25553(15) 0.0545(6) Uani 1.0 2 d .
N1 N 0.17708(16) 0.30935(16) 0.25824(12) 0.0236(4) Uani 1.0 2 d .
N2 N 0.18946(15) 0.17406(16) 0.36873(12) 0.0232(4) Uani 1.0 2 d .
N3 N 0.36957(16) 0.15629(18) 0.11200(14) 0.0283(5) Uani 1.0 2 d .
N4 N 0.39577(16) 0.00302(18) 0.24448(14) 0.0291(5) Uani 1.0 2 d .
N5 N 0.50925(16) 0.22325(18) 0.23078(14) 0.0278(5) Uani 1.0 2 d .
C1 C 0.24029(18) 0.21640(19) 0.28662(14) 0.0224(5) Uani 1.0 2 d .
C2 C 0.0921(2) 0.3245(2) 0.32090(16) 0.0283(5) Uani 1.0 2 d .
C3 C 0.0999(2) 0.2399(2) 0.39000(16) 0.0281(5) Uani 1.0 2 d .
C4 C 0.17967(19) 0.3688(2) 0.17052(15) 0.0257(5) Uani 1.0 2 d .
C5 C 0.1127(2) 0.3312(2) 0.12826(16) 0.0266(5) Uani 1.0 2 d .
C6 C 0.1116(3) 0.3904(3) 0.04449(17) 0.0325(6) Uani 1.0 2 d .
C7 C 0.1749(3) 0.4815(3) 0.00417(17) 0.0375(7) Uani 1.0 2 d .
C8 C 0.2402(3) 0.5159(3) 0.04750(18) 0.0371(6) Uani 1.0 2 d .
C9 C 0.2436(3) 0.4606(3) 0.13195(17) 0.0318(6) Uani 1.0 2 d .
C10 C 0.04330(19) 0.2310(2) 0.17048(16) 0.0276(5) Uani 1.0 2 d .
C11 C -0.0769(3) 0.2632(3) 0.1763(3) 0.0449(8) Uani 1.0 2 d .
C12 C 0.0734(3) 0.1416(3) 0.12529(18) 0.0360(6) Uani 1.0 2 d .
C13 C 0.3114(3) 0.5011(3) 0.18003(19) 0.0415(7) Uani 1.0 2 d .
C14 C 0.2480(4) 0.5904(4) 0.2154(3) 0.0640(12) Uani 1.0 2 d .
C15 C 0.4213(3) 0.5424(3) 0.1286(3) 0.0479(8) Uani 1.0 2 d .
C16 C 0.21414(19) 0.0676(2) 0.42403(15) 0.0258(5) Uani 1.0 2 d .
C17 C 0.1765(2) -0.0277(2) 0.41286(15) 0.0287(5) Uani 1.0 2 d .
C18 C 0.1953(3) -0.1283(3) 0.46991(17) 0.0350(6) Uani 1.0 2 d .
C19 C 0.2489(3) -0.1369(3) 0.53557(17) 0.0383(7) Uani 1.0 2 d .
C20 C 0.2853(3) -0.0429(3) 0.54470(17) 0.0349(6) Uani 1.0 2 d .
C21 C 0.2686(2) 0.0613(3) 0.48936(16) 0.0294(6) Uani 1.0 2 d .
C22 C 0.1167(2) -0.0213(3) 0.34217(16) 0.0298(6) Uani 1.0 2 d .
C23 C -0.0039(3) 0.0056(3) 0.36775(18) 0.0371(6) Uani 1.0 2 d .
C24 C 0.1308(3) -0.1252(3) 0.31338(19) 0.0390(7) Uani 1.0 2 d .
C25 C 0.3103(3) 0.1627(3) 0.50150(17) 0.0342(6) Uani 1.0 2 d .
C26 C 0.2531(3) 0.1828(3) 0.5848(2) 0.0481(8) Uani 1.0 2 d .
C27 C 0.4328(3) 0.1501(3) 0.4978(3) 0.0513(9) Uani 1.0 2 d .
C28 C 0.3600(2) 0.2430(3) 0.04368(17) 0.0339(6) Uani 1.0 2 d .
C29 C 0.3543(3) 0.2319(3) -0.03353(18) 0.0404(7) Uani 1.0 2 d .
C30 C 0.3585(3) 0.1259(3) -0.04251(19) 0.0416(7) Uani 1.0 2 d .
C31 C 0.3707(3) 0.0365(3) 0.02529(19) 0.0382(7) Uani 1.0 2 d .
C32 C 0.37746(19) 0.0531(3) 0.10217(17) 0.0307(6) Uani 1.0 2 d .
C33 C 0.3954(2) -0.0341(3) 0.17644(18) 0.0317(6) Uani 1.0 2 d .
C34 C 0.4145(3) -0.1461(3) 0.1815(2) 0.0389(7) Uani 1.0 2 d .
C35 C 0.4381(3) -0.2199(3) 0.2539(3) 0.0433(7) Uani 1.0 2 d .
C36 C 0.4416(3) -0.1818(3) 0.3224(2) 0.0417(7) Uani 1.0 2 d .
C37 C 0.4185(2) -0.0711(3) 0.31528(18) 0.0340(6) Uani 1.0 2 d .
C38 C 0.5380(2) 0.3011(2) 0.26382(16) 0.0282(5) Uani 1.0 2 d .
C39 C 0.4610(2) 0.3464(3) 0.31826(17) 0.0332(6) Uani 1.0 2 d .
C40 C 0.4866(3) 0.4265(3) 0.3509(3) 0.0457(8) Uani 1.0 2 d .
C41 C 0.5903(3) 0.4651(3) 0.3339(3) 0.0512(9) Uani 1.0 2 d .
C42 C 0.6680(3) 0.4189(3) 0.2814(3) 0.0524(9) Uani 1.0 2 d .
C43 C 0.6431(3) 0.3401(3) 0.2475(2) 0.0392(7) Uani 1.0 2 d .
C44 C 0.6184(4) 0.5543(4) 0.3681(4) 0.0844(17) Uani 1.0 2 d .
C45 C 0.59576(19) 0.1782(2) 0.18161(16) 0.0268(5) Uani 1.0 2 d .
C46 C 0.6243(2) 0.2261(3) 0.09488(17) 0.0317(6) Uani 1.0 2 d .
C47 C 0.7091(2) 0.1811(3) 0.04715(17) 0.0333(6) Uani 1.0 2 d .
C48 C 0.7681(2) 0.0876(3) 0.08346(18) 0.0313(6) Uani 1.0 2 d .
C49 C 0.7380(3) 0.0390(3) 0.16953(19) 0.0370(6) Uani 1.0 2 d .
C50 C 0.6536(2) 0.0837(3) 0.21772(18) 0.0336(6) Uani 1.0 2 d .
C51 C 0.8608(3) 0.0406(3) 0.0315(2) 0.0419(7) Uani 1.0 2 d .
C52 C -0.0546(4) 0.5913(3) 0.1680(3) 0.0566(9) Uani 1.0 2 d .
C53 C -0.0595(8) 0.7112(4) 0.1394(4) 0.123(3) Uani 1.0 2 d .
C54 C -0.0939(7) 0.7477(4) 0.2160(4) 0.123(3) Uani 1.0 2 d .
C55 C -0.0664(5) 0.6544(4) 0.2840(3) 0.0742(13) Uani 1.0 2 d .
C56 C -0.2370(7) 0.4196(6) 0.5374(5) 0.139(3) Uani 1.0 2 d .
C57 C -0.1299(10) 0.4576(16) 0.5105(10) 0.366(15) Uani 1.0 2 d .
C58 C -0.0484(7) 0.4918(12) 0.5125(5) 0.198(6) Uani 1.0 2 d .
H2 H 0.0392 0.3829 0.3158 0.0339 Uiso 1.0 2 calc R
H3 H 0.0534 0.2271 0.4433 0.0337 Uiso 1.0 2 calc R
H6 H 0.0664 0.3679 0.0145 0.0391 Uiso 1.0 2 calc R
H7 H 0.1736 0.5203 -0.0531 0.0450 Uiso 1.0 2 calc R
H8 H 0.2836 0.5783 0.0193 0.0446 Uiso 1.0 2 calc R
H10 H 0.0572 0.1993 0.2292 0.0332 Uiso 1.0 2 calc R
H11A H -0.0935 0.2915 0.1195 0.0539 Uiso 1.0 2 calc R
H11B H -0.0944 0.3205 0.2053 0.0539 Uiso 1.0 2 calc R
H11C H -0.1198 0.1982 0.2079 0.0539 Uiso 1.0 2 calc R
H12A H 0.1503 0.1214 0.1231 0.0433 Uiso 1.0 2 calc R
H12B H 0.0588 0.1699 0.0679 0.0433 Uiso 1.0 2 calc R
H12C H 0.0304 0.0764 0.1560 0.0433 Uiso 1.0 2 calc R
H13 H 0.3248 0.4374 0.2290 0.0499 Uiso 1.0 2 calc R
H14A H 0.1778 0.5623 0.2479 0.0768 Uiso 1.0 2 calc R
H14B H 0.2369 0.6557 0.1689 0.0768 Uiso 1.0 2 calc R
H14C H 0.2885 0.6104 0.2520 0.0768 Uiso 1.0 2 calc R
H15A H 0.4113 0.6120 0.0855 0.0575 Uiso 1.0 2 calc R
H15B H 0.4572 0.4873 0.1014 0.0575 Uiso 1.0 2 calc R
H15C H 0.4659 0.5545 0.1659 0.0575 Uiso 1.0 2 calc R
H18 H 0.1708 -0.1935 0.4639 0.0420 Uiso 1.0 2 calc R
H19 H 0.2604 -0.2070 0.5738 0.0460 Uiso 1.0 2 calc R
H20 H 0.3223 -0.0489 0.5894 0.0419 Uiso 1.0 2 calc R
H22 H 0.1468 0.0412 0.2928 0.0358 Uiso 1.0 2 calc R
H23A H -0.0123 0.0754 0.3822 0.0445 Uiso 1.0 2 calc R
H23B H -0.0357 -0.0537 0.4167 0.0445 Uiso 1.0 2 calc R
H23C H -0.0406 0.0123 0.3207 0.0445 Uiso 1.0 2 calc R
H24A H 0.0905 -0.1850 0.3568 0.0468 Uiso 1.0 2 calc R
H24B H 0.2075 -0.1469 0.3039 0.0468 Uiso 1.0 2 calc R
H24C H 0.1034 -0.1105 0.2609 0.0468 Uiso 1.0 2 calc R
H25 H 0.2955 0.2283 0.4544 0.0410 Uiso 1.0 2 calc R
H26A H 0.2643 0.1180 0.6317 0.0577 Uiso 1.0 2 calc R
H26B H 0.1757 0.1957 0.5846 0.0577 Uiso 1.0 2 calc R
H26C H 0.2828 0.2476 0.5915 0.0577 Uiso 1.0 2 calc R
H27A H 0.4682 0.1381 0.4440 0.0616 Uiso 1.0 2 calc R
H27B H 0.4489 0.0868 0.5442 0.0616 Uiso 1.0 2 calc R
H27C H 0.4596 0.2173 0.5029 0.0616 Uiso 1.0 2 calc R
H28 H 0.3570 0.3153 0.0495 0.0407 Uiso 1.0 2 calc R
H29 H 0.3477 0.2950 -0.0798 0.0485 Uiso 1.0 2 calc R
H30 H 0.3529 0.1156 -0.0948 0.0500 Uiso 1.0 2 calc R
H31 H 0.3746 -0.0361 0.0200 0.0459 Uiso 1.0 2 calc R
H34 H 0.4110 -0.1710 0.1346 0.0467 Uiso 1.0 2 calc R
H35 H 0.4519 -0.2958 0.2573 0.0519 Uiso 1.0 2 calc R
H36 H 0.4594 -0.2308 0.3729 0.0500 Uiso 1.0 2 calc R
H37 H 0.4187 -0.0460 0.3627 0.0409 Uiso 1.0 2 calc R
H39 H 0.3893 0.3212 0.3331 0.0398 Uiso 1.0 2 calc R
H40 H 0.4314 0.4561 0.3861 0.0548 Uiso 1.0 2 calc R
H42 H 0.7402 0.4424 0.2687 0.0629 Uiso 1.0 2 calc R
H43 H 0.6986 0.3114 0.2121 0.0470 Uiso 1.0 2 calc R
H44A H 0.5648 0.5570 0.4181 0.1013 Uiso 1.0 2 calc R
H44B H 0.6187 0.6259 0.3250 0.1013 Uiso 1.0 2 calc R
H44C H 0.6900 0.5377 0.3833 0.1013 Uiso 1.0 2 calc R
H46 H 0.5856 0.2901 0.0680 0.0380 Uiso 1.0 2 calc R
H47 H 0.7271 0.2153 -0.0118 0.0399 Uiso 1.0 2 calc R
H49 H 0.7756 -0.0259 0.1961 0.0444 Uiso 1.0 2 calc R
H50 H 0.6353 0.0488 0.2765 0.0403 Uiso 1.0 2 calc R
H51A H 0.8726 -0.0378 0.0602 0.0503 Uiso 1.0 2 calc R
H51B H 0.9263 0.0806 0.0246 0.0503 Uiso 1.0 2 calc R
H51C H 0.8438 0.0483 -0.0239 0.0503 Uiso 1.0 2 calc R
H52A H -0.1187 0.5614 0.1580 0.0679 Uiso 1.0 2 calc R
H52B H 0.0109 0.5628 0.1368 0.0679 Uiso 1.0 2 calc R
H53A H -0.1121 0.7378 0.1012 0.1482 Uiso 1.0 2 calc R
H53B H 0.0121 0.7402 0.1090 0.1482 Uiso 1.0 2 calc R
H54A H -0.0550 0.8141 0.2115 0.1472 Uiso 1.0 2 calc R
H54B H -0.1725 0.7649 0.2253 0.1472 Uiso 1.0 2 calc R
H55A H 0.0007 0.6686 0.3000 0.0890 Uiso 1.0 2 calc R
H55B H -0.1250 0.6434 0.3340 0.0890 Uiso 1.0 2 calc R
H56A H -0.2871 0.4815 0.5432 0.1664 Uiso 1.0 2 calc R
H56B H -0.2426 0.3627 0.5919 0.1664 Uiso 1.0 2 calc R
H56C H -0.2553 0.3883 0.4958 0.1664 Uiso 1.0 2 calc R

loop_
_atom_site_aniso_label
_atom_site_aniso_U_11
_atom_site_aniso_U_22
_atom_site_aniso_U_33
_atom_site_aniso_U_12
_atom_site_aniso_U_13
_atom_site_aniso_U_23
Ni1 0.01912(16) 0.02920(19) 0.02843(18) -0.00258(12) -0.00151(12) -0.01452(13)
O1 0.0734(17) 0.0458(13) 0.0471(13) 0.0134(12) -0.0183(12) -0.0171(11)
N1 0.0229(10) 0.0246(10) 0.0244(10) -0.0011(8) -0.0037(8) -0.0089(8)
N2 0.0202(9) 0.0258(10) 0.0234(10) 0.0012(8) -0.0025(8) -0.0083(8)
N3 0.0222(10) 0.0346(12) 0.0311(11) -0.0039(9) 0.0002(8) -0.0164(9)
N4 0.0201(10) 0.0333(12) 0.0369(12) -0.0012(8) -0.0022(9) -0.0167(10)
N5 0.0200(10) 0.0342(12) 0.0342(11) -0.0034(8) -0.0014(8) -0.0191(10)
C1 0.0222(11) 0.0239(11) 0.0244(11) -0.0024(9) -0.0059(9) -0.0104(9)
C2 0.0248(12) 0.0309(13) 0.0294(12) 0.0033(10) -0.0024(10) -0.0121(10)
C3 0.0249(12) 0.0339(13) 0.0260(12) 0.0031(10) -0.0011(9) -0.0132(10)
C4 0.0259(12) 0.0268(12) 0.0247(11) -0.0013(10) -0.0034(9) -0.0084(10)
C5 0.0256(12) 0.0261(12) 0.0296(12) 0.0007(10) -0.0063(10) -0.0100(10)
C6 0.0370(14) 0.0319(14) 0.0308(13) 0.0001(11) -0.0115(11) -0.0091(11)
C7 0.0505(17) 0.0331(14) 0.0268(13) -0.0023(13) -0.0096(12) -0.0036(11)
C8 0.0462(16) 0.0288(14) 0.0335(14) -0.0092(12) -0.0048(12) -0.0040(11)
C9 0.0343(14) 0.0285(13) 0.0332(13) -0.0058(11) -0.0062(11) -0.0087(11)
C10 0.0222(11) 0.0315(13) 0.0313(12) -0.0013(10) -0.0060(10) -0.0112(11)
C11 0.0252(14) 0.0406(17) 0.068(2) 0.0013(12) -0.0094(14) -0.0150(15)
C12 0.0397(15) 0.0317(14) 0.0383(14) -0.0063(12) -0.0059(12) -0.0118(12)
C13 0.0491(17) 0.0416(16) 0.0349(14) -0.0224(14) -0.0102(13) -0.0049(13)
C14 0.065(3) 0.082(3) 0.058(3) -0.034(2) 0.0070(18) -0.043(3)
C15 0.0440(17) 0.0471(18) 0.0527(19) -0.0176(14) -0.0082(15) -0.0105(15)
C16 0.0238(11) 0.0290(13) 0.0232(11) 0.0038(9) -0.0017(9) -0.0087(10)
C17 0.0281(12) 0.0305(13) 0.0248(12) -0.0009(10) 0.0004(10) -0.0076(10)
C18 0.0407(15) 0.0300(14) 0.0312(13) -0.0022(11) -0.0020(11) -0.0068(11)
C19 0.0449(16) 0.0350(15) 0.0306(14) 0.0060(12) -0.0066(12) -0.0051(12)
C20 0.0341(14) 0.0421(16) 0.0280(13) 0.0073(12) -0.0087(11) -0.0098(12)
C21 0.0249(12) 0.0371(14) 0.0269(12) 0.0030(10) -0.0049(10) -0.0114(11)
C22 0.0279(12) 0.0323(13) 0.0290(12) -0.0064(10) -0.0023(10) -0.0087(11)
C23 0.0297(14) 0.0445(16) 0.0356(14) -0.0054(12) -0.0041(11) -0.0095(13)
C24 0.0425(16) 0.0367(15) 0.0413(15) -0.0082(12) -0.0080(13) -0.0146(13)
C25 0.0343(14) 0.0394(15) 0.0329(13) 0.0013(12) -0.0120(11) -0.0134(12)
C26 0.065(3) 0.0476(18) 0.0381(16) -0.0039(16) -0.0091(15) -0.0210(14)
C27 0.0355(16) 0.053(2) 0.067(3) -0.0007(14) -0.0249(16) -0.0094(17)
C28 0.0286(13) 0.0423(16) 0.0304(13) -0.0071(11) 0.0008(10) -0.0122(12)
C29 0.0342(15) 0.0584(19) 0.0299(14) -0.0078(13) -0.0008(11) -0.0163(13)
C30 0.0302(14) 0.068(2) 0.0348(15) -0.0095(14) 0.0001(11) -0.0284(15)
C31 0.0271(13) 0.0544(18) 0.0423(16) -0.0070(12) 0.0006(11) -0.0305(14)
C32 0.0197(11) 0.0416(15) 0.0361(13) -0.0042(10) 0.0011(10) -0.0224(12)
C33 0.0213(11) 0.0383(15) 0.0409(14) -0.0058(10) 0.0024(10) -0.0237(12)
C34 0.0322(14) 0.0391(16) 0.0533(18) -0.0049(12) -0.0013(13) -0.0284(14)
C35 0.0385(16) 0.0340(15) 0.061(2) 0.0004(12) -0.0050(14) -0.0227(14)
C36 0.0386(15) 0.0347(15) 0.0517(18) 0.0042(12) -0.0073(13) -0.0145(14)
C37 0.0291(13) 0.0361(15) 0.0408(15) 0.0022(11) -0.0071(11) -0.0176(12)
C38 0.0232(12) 0.0310(13) 0.0341(13) -0.0012(10) -0.0060(10) -0.0141(11)
C39 0.0263(12) 0.0422(15) 0.0368(14) -0.0001(11) -0.0064(11) -0.0198(12)
C40 0.0399(16) 0.0551(19) 0.0570(19) 0.0102(14) -0.0153(14) -0.0376(17)
C41 0.0428(17) 0.0493(19) 0.081(3) 0.0061(14) -0.0239(17) -0.0421(19)
C42 0.0282(14) 0.052(2) 0.094(3) -0.0016(13) -0.0160(16) -0.043(2)
C43 0.0255(13) 0.0405(16) 0.0600(19) -0.0008(11) -0.0056(12) -0.0287(15)
C44 0.063(3) 0.083(3) 0.152(5) 0.017(3) -0.048(3) -0.086(4)
C45 0.0191(11) 0.0301(13) 0.0356(13) -0.0034(9) -0.0027(10) -0.0166(11)
C46 0.0265(12) 0.0274(13) 0.0373(14) -0.0008(10) 0.0010(11) -0.0082(11)
C47 0.0296(13) 0.0347(14) 0.0341(13) -0.0049(11) 0.0047(11) -0.0138(11)
C48 0.0228(12) 0.0353(14) 0.0418(14) -0.0019(10) -0.0016(11) -0.0228(12)
C49 0.0305(13) 0.0378(15) 0.0450(16) 0.0060(11) -0.0090(12) -0.0163(13)
C50 0.0276(13) 0.0399(15) 0.0337(13) 0.0031(11) -0.0064(11) -0.0121(12)
C51 0.0284(14) 0.0482(17) 0.0573(19) 0.0005(12) 0.0010(13) -0.0338(16)
C52 0.083(3) 0.048(2) 0.0438(18) 0.0089(18) -0.0200(18) -0.0176(16)
C53 0.256(9) 0.050(3) 0.078(4) 0.027(4) -0.072(5) -0.020(3)
C54 0.257(9) 0.051(3) 0.089(4) 0.047(4) -0.093(5) -0.036(3)
C55 0.100(4) 0.068(3) 0.068(3) 0.023(3) -0.027(3) -0.040(3)
C56 0.150(7) 0.087(5) 0.135(7) 0.031(5) 0.019(6) -0.008(4)
C57 0.128(9) 0.45(3) 0.313(18) -0.122(13) -0.087(10) 0.268(18)
C58 0.109(6) 0.343(14) 0.066(4) -0.033(9) -0.023(5) 0.067(6)

loop_
_atom_type_symbol
_atom_type_description
_atom_type_scat_dispersion_real
_atom_type_scat_dispersion_imag
_atom_type_scat_source
C C 0.0033 0.0016
;
International Tables for Crystallography
(1992, Vol. C, Tables 4.2.6.8 and 6.1.1.4)
;
H H 0.0000 0.0000
;
International Tables for Crystallography
(1992, Vol. C, Table 6.1.1.4)
;
N N 0.0061 0.0033
;
International Tables for Crystallography
(1992, Vol. C, Tables 4.2.6.8 and 6.1.1.4)
;
Ni Ni 0.3393 1.1124
;
International Tables for Crystallography
(1992, Vol. C, Tables 4.2.6.8 and 6.1.1.4)
;
O O 0.0106 0.0060
;
International Tables for Crystallography
(1992, Vol. C, Tables 4.2.6.8 and 6.1.1.4)
;

loop_
_geom_angle_atom_site_label_1
_geom_angle_atom_site_label_2
_geom_angle_atom_site_label_3
_geom_angle
_geom_angle_publ_flag
_geom_angle_site_symmetry_3
N3 Ni1 N4 80.32(10) yes .
N3 Ni1 N5 111.66(9) yes .
N3 Ni1 C1 116.00(10) yes .
N4 Ni1 N5 108.15(10) yes .
N4 Ni1 C1 118.02(9) yes .
N5 Ni1 C1 117.10(11) yes .
C52 O1 C55 108.6(3) yes .
C1 N1 C2 112.28(18) yes .
C1 N1 C4 124.5(2) yes .
C2 N1 C4 121.5(2) yes .
C1 N2 C3 111.73(18) yes .
C1 N2 C16 125.1(2) yes .
C3 N2 C16 122.62(18) yes .
Ni1 N3 C28 126.6(3) yes .
Ni1 N3 C32 115.78(17) yes .
C28 N3 C32 117.7(3) yes .
Ni1 N4 C33 116.25(17) yes .
Ni1 N4 C37 125.7(3) yes .
C33 N4 C37 117.8(3) yes .
Ni1 N5 C38 135.86(17) yes .
Ni1 N5 C45 108.8(2) yes .
C38 N5 C45 115.2(3) yes .
Ni1 C1 N1 128.60(15) yes .
Ni1 C1 N2 128.83(16) yes .
N1 C1 N2 102.48(19) yes .
N1 C2 C3 106.3(3) yes .
N2 C3 C2 107.2(2) yes .
N1 C4 C5 116.8(2) yes .
N1 C4 C9 120.4(3) yes .
C5 C4 C9 122.8(3) yes .
C4 C5 C6 117.3(3) yes .
C4 C5 C10 122.6(3) yes .
C6 C5 C10 120.1(3) yes .
C5 C6 C7 121.3(3) yes .
C6 C7 C8 119.9(3) yes .
C7 C8 C9 121.4(3) yes .
C4 C9 C8 117.4(3) yes .
C4 C9 C13 121.4(3) yes .
C8 C9 C13 121.2(3) yes .
C5 C10 C11 111.2(3) yes .
C5 C10 C12 111.4(2) yes .
C11 C10 C12 110.8(3) yes .
C9 C13 C14 109.6(3) yes .
C9 C13 C15 113.8(3) yes .
C14 C13 C15 110.8(3) yes .
N2 C16 C17 118.3(3) yes .
N2 C16 C21 119.8(3) yes .
C17 C16 C21 121.9(3) yes .
C16 C17 C18 117.2(3) yes .
C16 C17 C22 122.1(2) yes .
C18 C17 C22 120.7(3) yes .
C17 C18 C19 122.2(3) yes .
C18 C19 C20 119.4(3) yes .
C19 C20 C21 121.3(3) yes .
C16 C21 C20 118.1(3) yes .
C16 C21 C25 122.4(3) yes .
C20 C21 C25 119.5(3) yes .
C17 C22 C23 110.6(3) yes .
C17 C22 C24 113.6(3) yes .
C23 C22 C24 110.0(3) yes .
C21 C25 C26 111.3(3) yes .
C21 C25 C27 110.0(3) yes .
C26 C25 C27 110.5(3) yes .
N3 C28 C29 123.5(3) yes .
C28 C29 C30 118.6(3) yes .
C29 C30 C31 119.1(4) yes .
C30 C31 C32 119.7(4) yes .
N3 C32 C31 121.3(3) yes .
N3 C32 C33 114.1(3) yes .
C31 C32 C33 124.6(3) yes .
N4 C33 C32 113.4(3) yes .
N4 C33 C34 120.8(3) yes .
C32 C33 C34 125.7(3) yes .
C33 C34 C35 120.4(4) yes .
C34 C35 C36 118.9(3) yes .
C35 C36 C37 118.6(3) yes .
N4 C37 C36 123.5(4) yes .
N5 C38 C39 120.7(3) yes .
N5 C38 C43 124.0(3) yes .
C39 C38 C43 115.3(3) yes .
C38 C39 C40 122.1(3) yes .
C39 C40 C41 122.1(4) yes .
C40 C41 C42 116.3(4) yes .
C40 C41 C44 122.4(4) yes .
C42 C41 C44 121.3(4) yes .
C41 C42 C43 122.1(3) yes .
C38 C43 C42 122.1(3) yes .
N5 C45 C46 121.1(3) yes .
N5 C45 C50 121.4(3) yes .
C46 C45 C50 117.5(3) yes .
C45 C46 C47 120.6(3) yes .
C46 C47 C48 121.9(3) yes .
C47 C48 C49 117.2(3) yes .
C47 C48 C51 121.5(3) yes .
C49 C48 C51 121.3(3) yes .
C48 C49 C50 121.3(3) yes .
C45 C50 C49 121.5(3) yes .
O1 C52 C53 107.7(4) yes .
C52 C53 C54 106.1(4) yes .
C53 C54 C55 104.7(5) yes .
O1 C55 C54 108.3(5) yes .
C56 C57 C58 159.6(17) yes .
C57 C58 C58 152.9(16) yes 2_566
N1 C2 H2 126.854 no .
C3 C2 H2 126.847 no .
N2 C3 H3 126.401 no .
C2 C3 H3 126.398 no .
C5 C6 H6 119.343 no .
C7 C6 H6 119.338 no .
C6 C7 H7 120.071 no .
C8 C7 H7 120.069 no .
C7 C8 H8 119.304 no .
C9 C8 H8 119.313 no .
C5 C10 H10 107.729 no .
C11 C10 H10 107.723 no .
C12 C10 H10 107.720 no .
C10 C11 H11A 109.466 no .
C10 C11 H11B 109.476 no .
C10 C11 H11C 109.474 no .
H11A C11 H11B 109.467 no .
H11A C11 H11C 109.472 no .
H11B C11 H11C 109.471 no .
C10 C12 H12A 109.469 no .
C10 C12 H12B 109.470 no .
C10 C12 H12C 109.474 no .
H12A C12 H12B 109.468 no .
H12A C12 H12C 109.473 no .
H12B C12 H12C 109.473 no .
C9 C13 H13 107.450 no .
C14 C13 H13 107.452 no .
C15 C13 H13 107.449 no .
C13 C14 H14A 109.468 no .
C13 C14 H14B 109.467 no .
C13 C14 H14C 109.476 no .
H14A C14 H14B 109.470 no .
H14A C14 H14C 109.473 no .
H14B C14 H14C 109.475 no .
C13 C15 H15A 109.469 no .
C13 C15 H15B 109.474 no .
C13 C15 H15C 109.472 no .
H15A C15 H15B 109.467 no .
H15A C15 H15C 109.479 no .
H15B C15 H15C 109.466 no .
C17 C18 H18 118.920 no .
C19 C18 H18 118.926 no .
C18 C19 H19 120.287 no .
C20 C19 H19 120.296 no .
C19 C20 H20 119.367 no .
C21 C20 H20 119.365 no .
C17 C22 H22 107.443 no .
C23 C22 H22 107.442 no .
C24 C22 H22 107.443 no .
C22 C23 H23A 109.463 no .
C22 C23 H23B 109.470 no .
C22 C23 H23C 109.480 no .
H23A C23 H23B 109.464 no .
H23A C23 H23C 109.470 no .
H23B C23 H23C 109.482 no .
C22 C24 H24A 109.473 no .
C22 C24 H24B 109.472 no .
C22 C24 H24C 109.476 no .
H24A C24 H24B 109.464 no .
H24A C24 H24C 109.477 no .
H24B C24 H24C 109.465 no .
C21 C25 H25 108.294 no .
C26 C25 H25 108.291 no .
C27 C25 H25 108.297 no .
C25 C26 H26A 109.473 no .
C25 C26 H26B 109.475 no .
C25 C26 H26C 109.470 no .
H26A C26 H26B 109.474 no .
H26A C26 H26C 109.471 no .
H26B C26 H26C 109.464 no .
C25 C27 H27A 109.471 no .
C25 C27 H27B 109.473 no .
C25 C27 H27C 109.477 no .
H27A C27 H27B 109.469 no .
H27A C27 H27C 109.469 no .
H27B C27 H27C 109.469 no .
N3 C28 H28 118.235 no .
C29 C28 H28 118.233 no .
C28 C29 H29 120.705 no .
C30 C29 H29 120.706 no .
C29 C30 H30 120.457 no .
C31 C30 H30 120.458 no .
C30 C31 H31 120.134 no .
C32 C31 H31 120.126 no .
C33 C34 H34 119.814 no .
C35 C34 H34 119.818 no .
C34 C35 H35 120.555 no .
C36 C35 H35 120.566 no .
C35 C36 H36 120.716 no .
C37 C36 H36 120.729 no .
N4 C37 H37 118.276 no .
C36 C37 H37 118.266 no .
C38 C39 H39 118.943 no .
C40 C39 H39 118.944 no .
C39 C40 H40 118.923 no .
C41 C40 H40 118.934 no .
C41 C42 H42 118.941 no .
C43 C42 H42 118.940 no .
C38 C43 H43 118.968 no .
C42 C43 H43 118.965 no .
C41 C44 H44A 109.468 no .
C41 C44 H44B 109.481 no .
C41 C44 H44C 109.465 no .
H44A C44 H44B 109.472 no .
H44A C44 H44C 109.467 no .
H44B C44 H44C 109.473 no .
C45 C46 H46 119.685 no .
C47 C46 H46 119.686 no .
C46 C47 H47 119.063 no .
C48 C47 H47 119.073 no .
C48 C49 H49 119.378 no .
C50 C49 H49 119.370 no .
C45 C50 H50 119.260 no .
C49 C50 H50 119.252 no .
C48 C51 H51A 109.471 no .
C48 C51 H51B 109.477 no .
C48 C51 H51C 109.470 no .
H51A C51 H51B 109.468 no .
H51A C51 H51C 109.464 no .
H51B C51 H51C 109.478 no .
O1 C52 H52A 110.175 no .
O1 C52 H52B 110.179 no .
C53 C52 H52A 110.174 no .
C53 C52 H52B 110.177 no .
H52A C52 H52B 108.464 no .
C52 C53 H53A 110.517 no .
C52 C53 H53B 110.514 no .
C54 C53 H53A 110.514 no .
C54 C53 H53B 110.511 no .
H53A C53 H53B 108.689 no .
C53 C54 H54A 110.825 no .
C53 C54 H54B 110.821 no .
C55 C54 H54A 110.816 no .
C55 C54 H54B 110.821 no .
H54A C54 H54B 108.869 no .
O1 C55 H55A 110.031 no .
O1 C55 H55B 110.025 no .
C54 C55 H55A 110.034 no .
C54 C55 H55B 110.033 no .
H55A C55 H55B 108.390 no .
C57 C56 H56A 109.469 no .
C57 C56 H56B 109.467 no .
C57 C56 H56C 109.473 no .
H56A C56 H56B 109.469 no .
H56A C56 H56C 109.474 no .
H56B C56 H56C 109.475 no .

loop_
_geom_bond_atom_site_label_1
_geom_bond_atom_site_label_2
_geom_bond_distance
_geom_bond_publ_flag
_geom_bond_site_symmetry_2
Ni1 N3 1.982(3) yes .
Ni1 N4 1.971(3) yes .
Ni1 N5 1.962(3) yes .
Ni1 C1 1.961(3) yes .
O1 C52 1.422(5) yes .
O1 C55 1.421(6) yes .
N1 C1 1.382(3) yes .
N1 C2 1.394(4) yes .
N1 C4 1.446(3) yes .
N2 C1 1.374(3) yes .
N2 C3 1.399(4) yes .
N2 C16 1.444(3) yes .
N3 C28 1.354(4) yes .
N3 C32 1.363(4) yes .
N4 C33 1.371(5) yes .
N4 C37 1.349(4) yes .
N5 C38 1.379(5) yes .
N5 C45 1.423(4) yes .
C2 C3 1.344(4) yes .
C4 C5 1.408(5) yes .
C4 C9 1.393(4) yes .
C5 C6 1.395(4) yes .
C5 C10 1.518(4) yes .
C6 C7 1.385(4) yes .
C7 C8 1.384(5) yes .
C8 C9 1.399(4) yes .
C9 C13 1.510(5) yes .
C10 C11 1.531(4) yes .
C10 C12 1.531(5) yes .
C13 C14 1.529(6) yes .
C13 C15 1.528(5) yes .
C16 C17 1.416(4) yes .
C16 C21 1.398(4) yes .
C17 C18 1.386(4) yes .
C17 C22 1.521(5) yes .
C18 C19 1.389(5) yes .
C19 C20 1.379(5) yes .
C20 C21 1.400(4) yes .
C21 C25 1.518(5) yes .
C22 C23 1.537(4) yes .
C22 C24 1.524(5) yes .
C25 C26 1.533(5) yes .
C25 C27 1.536(5) yes .
C28 C29 1.373(5) yes .
C29 C30 1.394(6) yes .
C30 C31 1.374(4) yes .
C31 C32 1.400(5) yes .
C32 C33 1.447(4) yes .
C33 C34 1.401(5) yes .
C34 C35 1.371(5) yes .
C35 C36 1.395(6) yes .
C36 C37 1.384(5) yes .
C38 C39 1.409(4) yes .
C38 C43 1.408(4) yes .
C39 C40 1.384(6) yes .
C40 C41 1.387(5) yes .
C41 C42 1.399(6) yes .
C41 C44 1.516(8) yes .
C42 C43 1.381(6) yes .
C45 C46 1.395(4) yes .
C45 C50 1.390(4) yes .
C46 C47 1.396(4) yes .
C47 C48 1.390(4) yes .
C48 C49 1.389(4) yes .
C48 C51 1.510(5) yes .
C49 C50 1.395(4) yes .
C52 C53 1.452(6) yes .
C53 C54 1.477(9) yes .
C54 C55 1.456(7) yes .
C56 C57 1.419(16) yes .
C57 C58 1.166(19) yes .
C58 C58 1.228(12) yes 2_566
C2 H2 0.950 no .
C3 H3 0.950 no .
C6 H6 0.950 no .
C7 H7 0.950 no .
C8 H8 0.950 no .
C10 H10 1.000 no .
C11 H11A 0.980 no .
C11 H11B 0.980 no .
C11 H11C 0.980 no .
C12 H12A 0.980 no .
C12 H12B 0.980 no .
C12 H12C 0.980 no .
C13 H13 1.000 no .
C14 H14A 0.980 no .
C14 H14B 0.980 no .
C14 H14C 0.980 no .
C15 H15A 0.980 no .
C15 H15B 0.980 no .
C15 H15C 0.980 no .
C18 H18 0.950 no .
C19 H19 0.950 no .
C20 H20 0.950 no .
C22 H22 1.000 no .
C23 H23A 0.980 no .
C23 H23B 0.980 no .
C23 H23C 0.980 no .
C24 H24A 0.980 no .
C24 H24B 0.980 no .
C24 H24C 0.980 no .
C25 H25 1.000 no .
C26 H26A 0.980 no .
C26 H26B 0.980 no .
C26 H26C 0.980 no .
C27 H27A 0.980 no .
C27 H27B 0.980 no .
C27 H27C 0.980 no .
C28 H28 0.950 no .
C29 H29 0.950 no .
C30 H30 0.950 no .
C31 H31 0.950 no .
C34 H34 0.950 no .
C35 H35 0.950 no .
C36 H36 0.950 no .
C37 H37 0.950 no .
C39 H39 0.950 no .
C40 H40 0.950 no .
C42 H42 0.950 no .
C43 H43 0.950 no .
C44 H44A 0.980 no .
C44 H44B 0.980 no .
C44 H44C 0.980 no .
C46 H46 0.950 no .
C47 H47 0.950 no .
C49 H49 0.950 no .
C50 H50 0.950 no .
C51 H51A 0.980 no .
C51 H51B 0.980 no .
C51 H51C 0.980 no .
C52 H52A 0.990 no .
C52 H52B 0.990 no .
C53 H53A 0.990 no .
C53 H53B 0.990 no .
C54 H54A 0.990 no .
C54 H54B 0.990 no .
C55 H55A 0.990 no .
C55 H55B 0.990 no .
C56 H56A 0.980 no .
C56 H56B 0.980 no .
C56 H56C 0.980 no .

loop_
_geom_contact_atom_site_label_1
_geom_contact_atom_site_label_2
_geom_contact_distance
_geom_contact_publ_flag
_geom_contact_site_symmetry_2
Ni1 C4 3.469(3) no .
Ni1 C16 3.464(3) no .
Ni1 C39 3.516(4) no .
Ni1 C46 3.493(3) no .
Ni1 C50 3.585(3) no .
N1 C10 2.878(4) no .
N1 C13 2.911(4) no .
N1 C14 3.582(6) no .
N1 C16 3.554(3) no .
N2 C4 3.540(3) no .
N2 C22 2.908(4) no .
N2 C23 3.399(4) no .
N2 C25 2.930(4) no .
N3 C30 2.790(5) no .
N3 C45 3.374(4) no .
N3 C46 3.355(4) no .
N4 C17 3.508(4) no .
N4 C22 3.583(4) no .
N4 C35 2.797(4) no .
N4 C45 3.316(4) no .
N4 C50 3.412(4) no .
C1 C5 3.304(4) no .
C1 C9 3.403(4) no .
C1 C10 3.438(4) no .
C1 C17 3.256(4) no .
C1 C21 3.480(4) no .
C1 C22 3.315(4) no .
C1 C39 3.577(5) no .
C2 C5 3.196(5) no .
C2 C9 3.420(4) no .
C2 C10 3.297(5) no .
C2 C16 3.585(4) no .
C3 C4 3.555(4) no .
C3 C17 3.377(4) no .
C3 C21 3.290(4) no .
C3 C23 3.507(5) no .
C3 C25 3.476(5) no .
C4 C7 2.761(4) no .
C4 C11 3.597(5) no .
C4 C14 3.353(6) no .
C4 C28 3.435(4) no .
C5 C8 2.799(4) no .
C5 C28 3.409(4) no .
C6 C9 2.802(5) no .
C6 C11 3.107(4) no .
C6 C12 3.083(4) no .
C6 C28 3.513(4) no .
C8 C14 3.278(6) no .
C8 C15 2.993(6) no .
C9 C28 3.592(5) no .
C13 C39 3.361(5) no .
C15 C39 3.522(5) no .
C16 C19 2.774(4) no .
C16 C23 3.326(5) no .
C16 C26 3.588(6) no .
C16 C37 3.519(4) no .
C17 C20 2.804(5) no .
C17 C37 3.257(4) no .
C18 C21 2.788(5) no .
C18 C23 3.389(5) no .
C18 C24 2.917(5) no .
C18 C37 3.405(4) no .
C20 C26 3.113(6) no .
C20 C27 3.031(5) no .
C25 C39 3.573(4) no .
C27 C39 3.280(5) no .
C28 C31 2.720(5) no .
C28 C46 3.597(5) no .
C29 C32 2.747(4) no .
C31 C34 3.061(4) no .
C33 C36 2.753(5) no .
C34 C37 2.719(6) no .
C37 C50 3.545(4) no .
C38 C41 2.872(6) no .
C38 C46 3.236(5) no .
C38 C50 3.237(5) no .
C39 C42 2.744(5) no .
C40 C43 2.748(5) no .
C43 C45 2.777(5) no .
C43 C46 3.376(6) no .
C43 C50 3.429(5) no .
C45 C48 2.841(4) no .
C46 C49 2.764(4) no .
C47 C50 2.749(4) no .
C57 C57 3.47(2) no 2_566
O1 C2 3.356(4) no .
C2 O1 3.356(4) no .
C30 C34 3.301(4) no 2_655
C30 C48 3.573(6) no 2_655
C30 C51 3.582(5) no 2_655
C31 C31 3.332(4) no 2_655
C31 C48 3.539(6) no 2_655
C31 C51 3.565(5) no 2_655
C34 C30 3.301(4) no 2_655
C48 C30 3.573(6) no 2_655
C48 C31 3.539(6) no 2_655
C51 C30 3.582(5) no 2_655
C51 C31 3.565(5) no 2_655
Ni1 H13 3.4893 no .
Ni1 H22 3.2198 no .
Ni1 H28 3.0780 no .
Ni1 H37 3.0492 no .
Ni1 H39 3.1131 no .
Ni1 H46 3.5016 no .
O1 H53A 3.0853 no .
O1 H53B 2.8657 no .
O1 H54A 3.1002 no .
O1 H54B 2.8713 no .
N1 H3 3.1157 no .
N1 H10 2.3664 no .
N1 H13 2.4648 no .
N1 H14A 3.1651 no .
N1 H22 3.3220 no .
N1 H39 3.2276 no .
N2 H2 3.1327 no .
N2 H10 3.0903 no .
N2 H22 2.5579 no .
N2 H23A 2.8840 no .
N2 H25 2.4371 no .
N2 H39 3.1323 no .
N3 H12A 2.8112 no .
N3 H29 3.2524 no .
N3 H31 3.2596 no .
N3 H46 3.1899 no .
N4 H22 3.1239 no .
N4 H24B 3.0024 no .
N4 H34 3.2615 no .
N4 H36 3.2559 no .
N4 H50 3.3181 no .
N5 H13 3.4190 no .
N5 H15B 3.5014 no .
N5 H27A 3.3876 no .
N5 H39 2.5966 no .
N5 H43 2.6581 no .
N5 H46 2.6297 no .
N5 H50 2.6247 no .
C1 H2 3.2165 no .
C1 H3 3.2053 no .
C1 H10 2.7390 no .
C1 H13 2.9064 no .
C1 H22 2.5783 no .
C1 H25 3.1097 no .
C1 H39 2.7627 no .
C2 H10 2.6505 no .
C2 H11B 3.3722 no .
C2 H13 3.2739 no .
C2 H14A 3.1035 no .
C2 H23A 3.3247 no .
C3 H10 3.0774 no .
C3 H22 3.3551 no .
C3 H23A 2.6788 no .
C3 H25 2.8767 no .
C3 H26B 3.4892 no .
C4 H2 2.7718 no .
C4 H6 3.2564 no .
C4 H8 3.2465 no .
C4 H10 2.5916 no .
C4 H11B 3.4784 no .
C4 H12A 3.5360 no .
C4 H13 2.5812 no .
C4 H14A 3.1104 no .
C4 H28 2.8984 no .
C5 H2 3.3665 no .
C5 H7 3.2777 no .
C5 H11A 2.7443 no .
C5 H11B 2.6768 no .
C5 H11C 3.3551 no .
C5 H12A 2.6885 no .
C5 H12B 2.7395 no .
C5 H12C 3.3578 no .
C5 H28 3.1247 no .
C6 H8 3.2501 no .
C6 H10 3.3199 no .
C6 H11A 2.8670 no .
C6 H11B 3.3297 no .
C6 H12A 3.3045 no .
C6 H12B 2.8309 no .
C6 H28 3.1783 no .
C7 H28 3.0378 no .
C7 H29 3.4998 no .
C8 H6 3.2501 no .
C8 H13 3.3009 no .
C8 H14A 3.5396 no .
C8 H14B 3.0872 no .
C8 H15A 2.8490 no .
C8 H15B 3.0254 no .
C8 H28 2.8226 no .
C9 H2 3.5653 no .
C9 H7 3.2810 no .
C9 H14A 2.6243 no .
C9 H14B 2.7225 no .
C9 H14C 3.3268 no .
C9 H15A 2.8244 no .
C9 H15B 2.6809 no .
C9 H15C 3.3690 no .
C9 H28 2.7707 no .
C10 H2 3.5452 no .
C10 H6 2.6664 no .
C10 H22 3.0586 no .
C10 H23A 3.4972 no .
C10 H23C 3.2416 no .
C11 H6 2.9664 no .
C11 H12A 3.3643 no .
C11 H12B 2.7183 no .
C11 H12C 2.7046 no .
C11 H23C 3.4441 no .
C12 H6 2.9277 no .
C12 H11A 2.7106 no .
C12 H11B 3.3643 no .
C12 H11C 2.7121 no .
C12 H22 3.0376 no .
C12 H23C 3.3107 no .
C12 H24C 3.3752 no .
C13 H8 2.6873 no .
C13 H39 3.1601 no .
C14 H8 3.3086 no .
C14 H15A 2.6625 no .
C14 H15B 3.3581 no .
C14 H15C 2.7548 no .
C15 H8 2.7087 no .
C15 H14A 3.3603 no .
C15 H14B 2.7063 no .
C15 H14C 2.7092 no .
C16 H3 2.7822 no .
C16 H18 3.2534 no .
C16 H20 3.2583 no .
C16 H22 2.6547 no .
C16 H23A 3.0767 no .
C16 H25 2.5918 no .
C16 H26B 3.5014 no .
C16 H27A 3.5221 no .
C16 H37 3.0001 no .
C17 H3 3.5969 no .
C17 H19 3.2807 no .
C17 H23A 2.6898 no .
C17 H23B 2.7220 no .
C17 H23C 3.3563 no .
C17 H24A 2.8338 no .
C17 H24B 2.6704 no .
C17 H24C 3.3711 no .
C17 H37 3.0180 no .
C18 H20 3.2463 no .
C18 H22 3.2622 no .
C18 H23B 3.2131 no .
C18 H24A 2.8251 no .
C18 H24B 2.8639 no .
C18 H37 3.1135 no .
C19 H37 3.2230 no .
C20 H18 3.2421 no .
C20 H25 3.3253 no .
C20 H26A 2.8229 no .
C20 H26B 3.4142 no .
C20 H27A 3.2494 no .
C20 H27B 2.7579 no .
C20 H37 3.2099 no .
C21 H3 3.3627 no .
C21 H19 3.2789 no .
C21 H26A 2.7048 no .
C21 H26B 2.7236 no .
C21 H26C 3.3594 no .
C21 H27A 2.6710 no .
C21 H27B 2.7120 no .
C21 H27C 3.3458 no .
C21 H37 3.1156 no .
C22 H10 3.0101 no .
C22 H12A 3.5630 no .
C22 H12C 3.3888 no .
C22 H18 2.6647 no .
C23 H10 2.8800 no .
C23 H11C 3.5299 no .
C23 H12C 3.3714 no .
C23 H18 3.4525 no .
C23 H24A 2.6426 no .
C23 H24B 3.3522 no .
C23 H24C 2.7470 no .
C24 H12C 3.4595 no .
C24 H18 2.5742 no .
C24 H23A 3.3515 no .
C24 H23B 2.7276 no .
C24 H23C 2.6666 no .
C25 H3 3.5443 no .
C25 H20 2.6608 no .
C25 H39 2.9913 no .
C26 H20 2.9770 no .
C26 H27A 3.3656 no .
C26 H27B 2.7149 no .
C26 H27C 2.7063 no .
C27 H20 2.8558 no .
C27 H26A 2.7390 no .
C27 H26B 3.3653 no .
C27 H26C 2.6818 no .
C27 H39 3.0955 no .
C28 H12A 3.0473 no .
C28 H30 3.2428 no .
C28 H46 3.1025 no .
C29 H12A 3.3642 no .
C29 H31 3.2491 no .
C30 H12A 3.4280 no .
C30 H28 3.2325 no .
C31 H12A 3.2174 no .
C31 H29 3.2495 no .
C31 H34 2.8007 no .
C32 H12A 2.9112 no .
C32 H28 3.1798 no .
C32 H30 3.2623 no .
C32 H34 2.7420 no .
C33 H22 3.5750 no .
C33 H24B 3.0080 no .
C33 H31 2.7236 no .
C33 H35 3.2669 no .
C33 H37 3.1859 no .
C34 H24B 2.9919 no .
C34 H31 2.7978 no .
C34 H36 3.2457 no .
C35 H24B 3.0140 no .
C35 H37 3.2414 no .
C36 H24B 3.0226 no .
C36 H34 3.2440 no .
C37 H24B 2.9806 no .
C37 H35 3.2536 no .
C37 H50 3.1162 no .
C38 H13 3.1344 no .
C38 H15B 3.3182 no .
C38 H15C 3.2899 no .
C38 H27A 3.1335 no .
C38 H40 3.2894 no .
C38 H42 3.2853 no .
C38 H46 3.2914 no .
C38 H50 3.2877 no .
C39 H13 2.4999 no .
C39 H15B 3.5790 no .
C39 H15C 3.0850 no .
C39 H25 2.9133 no .
C39 H27A 2.8625 no .
C39 H27C 3.0618 no .
C39 H43 3.2446 no .
C40 H13 3.1590 no .
C40 H14C 3.5848 no .
C40 H15C 3.1189 no .
C40 H25 3.4632 no .
C40 H27A 3.5351 no .
C40 H27C 3.0830 no .
C40 H42 3.2279 no .
C40 H44A 2.6289 no .
C40 H44B 3.0334 no .
C40 H44C 3.2597 no .
C41 H15C 3.3804 no .
C41 H39 3.2697 no .
C41 H43 3.2776 no .
C42 H15C 3.5440 no .
C42 H40 3.2296 no .
C42 H44A 3.3084 no .
C42 H44B 2.9208 no .
C42 H44C 2.6775 no .
C43 H15C 3.5009 no .
C43 H39 3.2440 no .
C43 H46 3.5101 no .
C43 H50 3.5904 no .
C44 H40 2.6970 no .
C44 H42 2.6865 no .
C45 H43 2.4535 no .
C45 H47 3.2745 no .
C45 H49 3.2781 no .
C46 H43 2.8694 no .
C46 H50 3.2426 no .
C47 H49 3.2350 no .
C47 H51A 3.2924 no .
C47 H51B 2.9277 no .
C47 H51C 2.6588 no .
C48 H46 3.2848 no .
C48 H50 3.2735 no .
C49 H47 3.2328 no .
C49 H51A 2.6055 no .
C49 H51B 3.0109 no .
C49 H51C 3.2494 no .
C50 H43 2.9671 no .
C50 H46 3.2446 no .
C51 H47 2.6797 no .
C51 H49 2.6792 no .
C52 H54A 3.1298 no .
C52 H54B 2.8519 no .
C52 H55A 2.9221 no .
C52 H55B 3.0225 no .
C53 H55A 2.8571 no .
C53 H55B 3.0996 no .
C54 H52A 2.8832 no .
C54 H52B 3.1111 no .
C55 H52A 2.9350 no .
C55 H52B 3.0124 no .
C55 H53A 3.1138 no .
C55 H53B 2.8320 no .
C58 H56A 2.9683 no .
C58 H56B 2.9331 no .
C58 H56C 3.1334 no .
H2 H3 2.4778 no .
H2 H10 3.0767 no .
H2 H11B 3.0681 no .
H2 H14A 2.8143 no .
H3 H23A 2.7041 no .
H3 H25 3.1105 no .
H3 H26B 3.0171 no .
H6 H7 2.3268 no .
H6 H11A 2.4609 no .
H6 H11B 3.3664 no .
H6 H12A 3.3239 no .
H6 H12B 2.4070 no .
H7 H8 2.3246 no .
H7 H29 3.5339 no .
H8 H13 3.5854 no .
H8 H14B 2.9190 no .
H8 H15A 2.2819 no .
H8 H15B 2.8139 no .
H8 H28 3.2995 no .
H10 H11A 2.8628 no .
H10 H11B 2.3715 no .
H10 H11C 2.3434 no .
H10 H12A 2.3657 no .
H10 H12B 2.8632 no .
H10 H12C 2.3492 no .
H10 H22 2.2948 no .
H10 H23A 2.6154 no .
H10 H23C 2.6674 no .
H11A H12B 2.5414 no .
H11A H12C 2.9863 no .
H11B H12C 3.5973 no .
H11C H12A 3.5992 no .
H11C H12B 3.0091 no .
H11C H12C 2.5283 no .
H11C H23A 3.3894 no .
H11C H23C 2.8067 no .
H12A H22 2.7393 no .
H12A H24C 3.1777 no .
H12A H28 3.5311 no .
H12C H22 2.8966 no .
H12C H23C 2.6471 no .
H12C H24C 2.7175 no .
H13 H14A 2.3692 no .
H13 H14B 2.8587 no .
H13 H14C 2.3345 no .
H13 H15A 2.8545 no .
H13 H15B 2.4042 no .
H13 H15C 2.3011 no .
H13 H39 2.1812 no .
H13 H40 3.2944 no .
H14A H15A 3.5642 no .
H14B H15A 2.4827 no .
H14B H15B 3.5720 no .
H14B H15C 3.0609 no .
H14C H15A 2.9273 no .
H14C H15C 2.5849 no .
H14C H40 3.2597 no .
H15B H28 3.0427 no .
H15B H46 2.9973 no .
H15C H39 3.4786 no .
H15C H40 3.5069 no .
H18 H19 2.3275 no .
H18 H22 3.5187 no .
H18 H23B 3.1279 no .
H18 H24A 2.2236 no .
H18 H24B 2.5466 no .
H18 H24C 3.5383 no .
H19 H20 2.3241 no .
H20 H26A 2.4424 no .
H20 H26B 3.4610 no .
H20 H27A 3.2480 no .
H20 H27B 2.3095 no .
H22 H23A 2.3538 no .
H22 H23B 2.8647 no .
H22 H23C 2.3630 no .
H22 H24A 2.8499 no .
H22 H24B 2.4070 no .
H22 H24C 2.2905 no .
H23A H24A 3.5601 no .
H23B H24A 2.4977 no .
H23B H24B 3.5838 no .
H23B H24C 3.1010 no .
H23C H24A 2.8549 no .
H23C H24B 3.5882 no .
H23C H24C 2.5442 no .
H24B H34 3.5134 no .
H24B H35 3.5534 no .
H24B H36 3.5815 no .
H24B H37 3.4999 no .
H25 H26A 2.8693 no .
H25 H26B 2.3541 no .
H25 H26C 2.3802 no .
H25 H27A 2.3747 no .
H25 H27B 2.8715 no .
H25 H27C 2.3641 no .
H25 H39 2.1981 no .
H25 H40 3.2779 no .
H26A H27B 2.5685 no .
H26A H27C 3.0315 no .
H26B H27C 3.5841 no .
H26C H27A 3.5783 no .
H26C H27B 2.9593 no .
H26C H27C 2.4978 no .
H27A H37 3.2098 no .
H27A H39 2.7669 no .
H27A H50 3.5876 no .
H27C H39 3.0598 no .
H27C H40 3.1187 no .
H28 H29 2.3080 no .
H28 H46 2.9532 no .
H29 H30 2.3611 no .
H30 H31 2.3327 no .
H31 H34 2.2660 no .
H34 H35 2.3264 no .
H35 H36 2.3638 no .
H36 H37 2.3196 no .
H37 H50 3.0034 no .
H39 H40 2.3037 no .
H40 H44A 2.4443 no .
H40 H44B 3.1523 no .
H40 H44C 3.5109 no .
H42 H43 2.3005 no .
H42 H44A 3.5780 no .
H42 H44B 2.9661 no .
H42 H44C 2.5308 no .
H43 H46 3.1558 no .
H43 H50 3.3004 no .
H46 H47 2.3283 no .
H47 H51A 3.5642 no .
H47 H51B 2.9815 no .
H47 H51C 2.5097 no .
H49 H50 2.3247 no .
H49 H51A 2.4200 no .
H49 H51B 3.1254 no .
H49 H51C 3.5002 no .
H52A H53A 2.1586 no .
H52A H53B 2.7525 no .
H52A H54B 3.0948 no .
H52A H55B 3.4246 no .
H52B H53A 2.5847 no .
H52B H53B 2.1601 no .
H52B H55A 3.3949 no .
H53A H54A 2.5917 no .
H53A H54B 2.2042 no .
H53B H54A 2.2026 no .
H53B H54B 2.7944 no .
H53B H55A 3.0635 no .
H54A H55A 2.1659 no .
H54A H55B 2.5857 no .
H54B H55A 2.7608 no .
H54B H55B 2.1695 no .
O1 H2 2.4500 no .
O1 H11B 3.4931 no .
O1 H14A 2.8878 no .
O1 H42 3.0711 no 1_455
O1 H44C 3.5182 no 1_455
C3 H23B 3.4046 no 2_556
C4 H52B 3.1097 no .
C5 H52B 3.1363 no .
C6 H52A 3.2828 no 2_565
C6 H52B 3.0998 no .
C6 H52B 3.5859 no 2_565
C6 H53A 3.3382 no 2_565
C7 H6 3.4745 no 2_565
C7 H11A 3.2364 no 2_565
C7 H52A 3.1811 no 2_565
C7 H52B 3.0891 no .
C8 H46 3.3320 no 2_665
C8 H47 3.3336 no 2_665
C8 H52B 3.0857 no .
C9 H52B 3.1066 no .
C11 H7 3.2249 no 2_565
C11 H42 3.5664 no 1_455
C11 H43 2.8338 no 1_455
C12 H51B 3.0536 no 1_455
C12 H51C 3.3419 no 2_655
C14 H34 3.5790 no 1_565
C14 H35 3.3611 no 1_565
C14 H47 3.5598 no 2_665
C14 H55A 3.3639 no .
C14 H56B 3.4767 no 2_566
C15 H29 3.5469 no 2_665
C15 H35 3.5074 no 1_565
C15 H46 3.3846 no 2_665
C16 H23B 3.1195 no 2_556
C17 H23A 3.5741 no 2_556
C17 H23B 3.4583 no 2_556
C18 H3 3.3730 no 2_556
C18 H23A 3.2356 no 2_556
C18 H56B 3.4079 no 2_556
C18 H56C 3.2239 no 2_556
C19 H23A 3.1721 no 2_556
C19 H23B 3.5947 no 2_556
C19 H56C 3.3816 no 2_556
C20 H23A 3.4437 no 2_556
C20 H23B 3.2964 no 2_556
C20 H23C 3.5208 no 2_556
C20 H27A 3.2665 no 2_656
C20 H27B 3.4668 no 2_656
C20 H50 3.3574 no 2_656
C21 H23B 3.0484 no 2_556
C23 H26B 3.3122 no 2_556
C24 H54A 3.4478 no 1_545
C24 H55A 3.3023 no 1_545
C24 H56B 3.3047 no 2_556
C26 H23B 3.3372 no 2_556
C26 H50 3.5515 no 2_656
C26 H54B 3.4146 no 2_566
C26 H55B 3.1088 no 2_566
C27 H20 3.4651 no 2_656
C27 H27B 3.4417 no 2_656
C27 H36 3.2438 no 2_656
C27 H37 3.2162 no 2_656
C28 H15A 3.5400 no 2_665
C29 H15A 3.5304 no 2_665
C29 H15C 3.6000 no 2_665
C29 H34 3.2672 no 2_655
C29 H53A 3.4375 no 2_565
C30 H31 3.5263 no 2_655
C30 H34 3.0328 no 2_655
C30 H51A 3.3241 no 2_655
C30 H51C 3.3282 no 2_655
C31 H31 3.1594 no 2_655
C31 H34 3.5948 no 2_655
C31 H51C 3.0184 no 2_655
C32 H31 3.4196 no 2_655
C33 H30 3.4083 no 2_655
C34 H14C 3.3820 no 1_545
C34 H30 3.0150 no 2_655
C35 H14C 3.0062 no 1_545
C35 H15C 3.5670 no 1_545
C35 H30 3.4074 no 2_655
C35 H44B 3.0673 no 1_545
C35 H56B 3.4028 no 2_556
C36 H27B 3.4202 no 2_656
C36 H27C 3.3348 no 2_656
C36 H44A 3.5953 no 1_545
C36 H44B 3.1596 no 1_545
C36 H56B 3.3598 no 2_556
C37 H27B 3.1313 no 2_656
C40 H35 3.4336 no 1_565
C40 H56A 3.1393 no 2_566
C41 H35 3.4018 no 1_565
C41 H56C 3.5386 no 1_655
C42 H11B 3.3165 no 1_655
C42 H19 3.2514 no 2_656
C42 H52A 3.3556 no 1_655
C43 H11B 3.2588 no 1_655
C43 H11C 3.4131 no 1_655
C43 H19 3.4004 no 2_656
C44 H26C 3.2106 no 2_666
C44 H35 3.2142 no 1_565
C44 H36 3.2533 no 1_565
C44 H55B 3.4163 no 1_655
C44 H56A 3.2681 no 1_655
C44 H56C 3.1208 no 1_655
C46 H8 2.8275 no 2_665
C46 H15A 3.2219 no 2_665
C46 H31 3.5237 no 2_655
C47 H8 2.9260 no 2_665
C47 H11A 3.5532 no 1_655
C47 H14B 3.5828 no 2_665
C47 H15A 3.3763 no 2_665
C47 H31 2.8120 no 2_655
C48 H11A 3.5155 no 1_655
C48 H11C 3.4324 no 1_655
C48 H30 3.0562 no 2_655
C48 H31 2.9917 no 2_655
C49 H11C 3.1096 no 1_655
C49 H26A 3.3541 no 2_656
C49 H30 3.0460 no 2_655
C49 H54B 3.4709 no 1_645
C50 H11C 3.2835 no 1_655
C50 H20 3.2366 no 2_656
C50 H26A 3.2892 no 2_656
C51 H12B 3.3667 no 1_655
C51 H12B 3.5401 no 2_655
C51 H12C 3.4428 no 1_655
C51 H30 3.3046 no 2_655
C51 H31 3.2817 no 2_655
C51 H51A 3.4193 no 2_755
C51 H51B 3.1025 no 2_755
C51 H53B 3.3585 no 2_665
C52 H2 3.3688 no .
C52 H6 3.0091 no 2_565
C52 H7 3.3617 no 2_565
C52 H11B 3.3714 no .
C52 H14A 3.4282 no .
C52 H42 3.2230 no 1_455
C53 H6 3.0811 no 2_565
C53 H12B 3.3782 no 2_565
C53 H51A 3.1789 no 1_465
C53 H51B 3.4698 no 2_665
C54 H24C 3.5314 no 1_565
C54 H26B 3.5933 no 2_566
C54 H49 3.1467 no 1_465
C54 H51A 3.2392 no 1_465
C55 H2 3.5095 no .
C55 H14A 3.2117 no .
C55 H24A 3.5874 no 1_565
C55 H26B 3.3641 no 2_566
C55 H26C 3.4818 no 2_566
C55 H44C 3.4287 no 1_455
C56 H14C 3.4021 no 2_566
C56 H18 2.9234 no 2_556
C56 H24A 3.5595 no 2_556
C56 H40 3.0768 no 2_566
C56 H44A 3.5475 no 1_455
C56 H44C 2.8808 no 1_455
C57 H18 3.3251 no 2_556
C57 H24A 3.5713 no 2_556
C57 H44C 3.3373 no 1_455
C57 H55B 3.1984 no .
C58 H55A 3.5882 no .
C58 H55A 3.3568 no 2_566
C58 H55B 3.3400 no .
H2 O1 2.4500 no .
H2 C52 3.3688 no .
H2 C55 3.5095 no .
H2 H52B 3.2673 no .
H2 H55A 3.5541 no .
H3 C18 3.3730 no 2_556
H3 H18 2.9514 no 2_556
H3 H23B 2.6947 no 2_556
H3 H24A 3.4132 no 2_556
H6 C7 3.4745 no 2_565
H6 C52 3.0091 no 2_565
H6 C53 3.0811 no 2_565
H6 H6 3.5581 no 2_565
H6 H7 3.2641 no 2_565
H6 H52A 2.7442 no 2_565
H6 H52B 2.7941 no 2_565
H6 H53A 2.6367 no 2_565
H6 H53B 3.1724 no 2_565
H7 C11 3.2249 no 2_565
H7 C52 3.3617 no 2_565
H7 H6 3.2641 no 2_565
H7 H11A 2.5332 no 2_565
H7 H11B 3.0489 no 2_565
H7 H42 3.4921 no 2_665
H7 H43 3.1359 no 2_665
H7 H52A 2.5419 no 2_565
H7 H52B 3.3571 no 2_565
H8 C46 2.8275 no 2_665
H8 C47 2.9260 no 2_665
H8 H46 2.3976 no 2_665
H8 H47 2.5797 no 2_665
H11A C7 3.2364 no 2_565
H11A C47 3.5532 no 1_455
H11A C48 3.5155 no 1_455
H11A H7 2.5332 no 2_565
H11A H43 2.8100 no 1_455
H11A H51B 3.4827 no 1_455
H11B O1 3.4931 no .
H11B C42 3.3165 no 1_455
H11B C43 3.2588 no 1_455
H11B C52 3.3714 no .
H11B H7 3.0489 no 2_565
H11B H42 2.7290 no 1_455
H11B H43 2.6117 no 1_455
H11B H52A 2.9256 no .
H11B H52B 3.2499 no .
H11C C43 3.4131 no 1_455
H11C C48 3.4324 no 1_455
H11C C49 3.1096 no 1_455
H11C C50 3.2835 no 1_455
H11C H43 2.5993 no 1_455
H11C H49 3.3200 no 1_455
H11C H50 3.5826 no 1_455
H12A H51C 3.0933 no 2_655
H12B C51 3.3667 no 1_455
H12B C51 3.5401 no 2_655
H12B C53 3.3782 no 2_565
H12B H51A 3.0719 no 2_655
H12B H51B 2.4452 no 1_455
H12B H51C 3.1631 no 2_655
H12B H53A 2.7147 no 2_565
H12B H53B 3.1526 no 2_565
H12C C51 3.4428 no 1_455
H12C H49 3.4490 no 1_455
H12C H51A 3.4613 no 1_455
H12C H51B 2.7935 no 1_455
H12C H51C 3.2057 no 2_655
H12C H54A 3.3926 no 1_545
H14A O1 2.8878 no .
H14A C52 3.4282 no .
H14A C55 3.2117 no .
H14A H52B 3.1011 no .
H14A H55A 2.6454 no .
H14A H56B 3.3972 no 2_566
H14B C47 3.5828 no 2_665
H14B H34 3.1025 no 1_565
H14B H35 3.5420 no 1_565
H14B H47 2.6448 no 2_665
H14B H52B 3.3919 no .
H14B H53B 3.2016 no .
H14B H55A 3.3675 no .
H14C C34 3.3820 no 1_565
H14C C35 3.0062 no 1_565
H14C C56 3.4021 no 2_566
H14C H24B 3.4669 no 1_565
H14C H34 3.2064 no 1_565
H14C H35 2.5088 no 1_565
H14C H56A 3.3075 no 2_566
H14C H56B 2.7070 no 2_566
H15A C28 3.5400 no 2_665
H15A C29 3.5304 no 2_665
H15A C46 3.2219 no 2_665
H15A C47 3.3763 no 2_665
H15A H28 3.3433 no 2_665
H15A H29 3.3428 no 2_665
H15A H34 3.1082 no 1_565
H15A H35 3.5873 no 1_565
H15A H46 2.5168 no 2_665
H15A H47 2.8266 no 2_665
H15B H15B 3.3113 no 2_665
H15B H46 3.4651 no 2_665
H15C C29 3.6000 no 2_665
H15C C35 3.5670 no 1_565
H15C H29 3.0151 no 2_665
H15C H34 3.3948 no 1_565
H15C H35 2.7640 no 1_565
H18 C56 2.9234 no 2_556
H18 C57 3.3251 no 2_556
H18 H3 2.9514 no 2_556
H18 H23A 3.5708 no 2_556
H18 H56B 2.6189 no 2_556
H18 H56C 2.5570 no 2_556
H19 C42 3.2514 no 2_656
H19 C43 3.4004 no 2_656
H19 H23A 3.4740 no 2_556
H19 H27A 3.5538 no 2_656
H19 H27C 3.5239 no 2_656
H19 H42 3.3550 no 2_656
H19 H43 3.5957 no 2_656
H19 H56C 2.8957 no 2_556
H20 C27 3.4651 no 2_656
H20 C50 3.2366 no 2_656
H20 H27A 2.8059 no 2_656
H20 H27B 3.3890 no 2_656
H20 H50 2.4374 no 2_656
H23A C17 3.5741 no 2_556
H23A C18 3.2356 no 2_556
H23A C19 3.1721 no 2_556
H23A C20 3.4437 no 2_556
H23A H18 3.5708 no 2_556
H23A H19 3.4740 no 2_556
H23A H23B 3.5072 no 2_556
H23B C3 3.4046 no 2_556
H23B C16 3.1195 no 2_556
H23B C17 3.4583 no 2_556
H23B C19 3.5947 no 2_556
H23B C20 3.2964 no 2_556
H23B C21 3.0484 no 2_556
H23B C26 3.3372 no 2_556
H23B H3 2.6947 no 2_556
H23B H23A 3.5072 no 2_556
H23B H26A 3.3921 no 2_556
H23B H26B 2.6477 no 2_556
H23C C20 3.5208 no 2_556
H23C H26A 3.2443 no 2_556
H23C H26B 3.1038 no 2_556
H23C H49 3.5950 no 1_455
H23C H54A 3.5797 no 1_545
H24A C55 3.5874 no 1_545
H24A C56 3.5595 no 2_556
H24A C57 3.5713 no 2_556
H24A H3 3.4132 no 2_556
H24A H26B 3.3180 no 2_556
H24A H54A 3.3651 no 1_545
H24A H55A 2.7523 no 1_545
H24A H56B 2.8761 no 2_556
H24B H14C 3.4669 no 1_545
H24B H56B 2.8309 no 2_556
H24C C54 3.5314 no 1_545
H24C H54A 2.6743 no 1_545
H24C H55A 3.0312 no 1_545
H26A C49 3.3541 no 2_656
H26A C50 3.2892 no 2_656
H26A H23B 3.3921 no 2_556
H26A H23C 3.2443 no 2_556
H26A H49 2.7549 no 2_656
H26A H50 2.6191 no 2_656
H26A H54A 3.5955 no 2_566
H26A H54B 3.1852 no 2_566
H26A H55B 3.5085 no 2_566
H26B C23 3.3122 no 2_556
H26B C54 3.5933 no 2_566
H26B C55 3.3641 no 2_566
H26B H23B 2.6477 no 2_556
H26B H23C 3.1038 no 2_556
H26B H24A 3.3180 no 2_556
H26B H54A 3.4522 no 2_566
H26B H54B 3.3971 no 2_566
H26B H55A 3.3671 no 2_566
H26B H55B 2.7545 no 2_566
H26C C44 3.2106 no 2_666
H26C C55 3.4818 no 2_566
H26C H36 3.4139 no 2_656
H26C H44A 3.2249 no 2_666
H26C H44B 2.9286 no 2_666
H26C H44C 2.9434 no 2_666
H26C H54B 3.0975 no 2_566
H26C H55B 2.6511 no 2_566
H26C H56A 3.5101 no 2_566
H27A C20 3.2665 no 2_656
H27A H19 3.5538 no 2_656
H27A H20 2.8059 no 2_656
H27A H27A 3.5595 no 2_656
H27A H27B 2.9164 no 2_656
H27B C20 3.4668 no 2_656
H27B C27 3.4417 no 2_656
H27B C36 3.4202 no 2_656
H27B C37 3.1313 no 2_656
H27B H20 3.3890 no 2_656
H27B H27A 2.9164 no 2_656
H27B H27B 3.0761 no 2_656
H27B H36 3.0419 no 2_656
H27B H37 2.4483 no 2_656
H27B H50 3.0334 no 2_656
H27C C36 3.3348 no 2_656
H27C H19 3.5239 no 2_656
H27C H36 2.5746 no 2_656
H27C H37 3.1834 no 2_656
H27C H44A 3.4747 no 2_666
H28 H15A 3.3433 no 2_665
H29 C15 3.5469 no 2_665
H29 H15A 3.3428 no 2_665
H29 H15C 3.0151 no 2_665
H29 H34 3.3966 no 2_655
H29 H35 3.5158 no 2_655
H29 H52A 3.5567 no 2_565
H29 H53A 3.1556 no 2_565
H30 C33 3.4083 no 2_655
H30 C34 3.0150 no 2_655
H30 C35 3.4074 no 2_655
H30 C48 3.0562 no 2_655
H30 C49 3.0460 no 2_655
H30 C51 3.3046 no 2_655
H30 H34 3.0270 no 2_655
H30 H49 3.0878 no 2_655
H30 H51A 2.9924 no 2_655
H30 H51C 3.3116 no 2_655
H30 H53A 3.4303 no 2_565
H30 H54B 3.4382 no 2_565
H31 C30 3.5263 no 2_655
H31 C31 3.1594 no 2_655
H31 C32 3.4196 no 2_655
H31 C46 3.5237 no 2_655
H31 C47 2.8120 no 2_655
H31 C48 2.9917 no 2_655
H31 C51 3.2817 no 2_655
H31 H31 3.2656 no 2_655
H31 H47 2.7649 no 2_655
H31 H51A 3.5994 no 2_655
H31 H51C 2.7702 no 2_655
H34 C14 3.5790 no 1_545
H34 C29 3.2672 no 2_655
H34 C30 3.0328 no 2_655
H34 C31 3.5948 no 2_655
H34 H14B 3.1025 no 1_545
H34 H14C 3.2064 no 1_545
H34 H15A 3.1082 no 1_545
H34 H15C 3.3948 no 1_545
H34 H29 3.3966 no 2_655
H34 H30 3.0270 no 2_655
H34 H47 3.1708 no 2_655
H35 C14 3.3611 no 1_545
H35 C15 3.5074 no 1_545
H35 C40 3.4336 no 1_545
H35 C41 3.4018 no 1_545
H35 C44 3.2142 no 1_545
H35 H14B 3.5420 no 1_545
H35 H14C 2.5088 no 1_545
H35 H15A 3.5873 no 1_545
H35 H15C 2.7640 no 1_545
H35 H29 3.5158 no 2_655
H35 H40 3.2478 no 1_545
H35 H44A 3.3166 no 1_545
H35 H44B 2.5857 no 1_545
H35 H56B 3.2599 no 2_556
H36 C27 3.2438 no 2_656
H36 C44 3.2533 no 1_545
H36 H26C 3.4139 no 2_656
H36 H27B 3.0419 no 2_656
H36 H27C 2.5746 no 2_656
H36 H44A 2.8555 no 1_545
H36 H44B 2.7564 no 1_545
H36 H56B 3.2038 no 2_556
H36 H56C 3.3992 no 2_556
H37 C27 3.2162 no 2_656
H37 H27B 2.4483 no 2_656
H37 H27C 3.1834 no 2_656
H40 C56 3.0768 no 2_566
H40 H35 3.2478 no 1_565
H40 H44A 3.2812 no 2_666
H40 H56A 2.1968 no 2_566
H40 H56B 3.2119 no 2_566
H40 H56C 3.5574 no 2_566
H42 O1 3.0711 no 1_655
H42 C11 3.5664 no 1_655
H42 C52 3.2230 no 1_655
H42 H7 3.4921 no 2_665
H42 H11B 2.7290 no 1_655
H42 H19 3.3550 no 2_656
H42 H52A 2.5333 no 1_655
H43 C11 2.8338 no 1_655
H43 H7 3.1359 no 2_665
H43 H11A 2.8100 no 1_655
H43 H11B 2.6117 no 1_655
H43 H11C 2.5993 no 1_655
H43 H19 3.5957 no 2_656
H44A C36 3.5953 no 1_565
H44A C56 3.5475 no 1_655
H44A H26C 3.2249 no 2_666
H44A H27C 3.4747 no 2_666
H44A H35 3.3166 no 1_565
H44A H36 2.8555 no 1_565
H44A H40 3.2812 no 2_666
H44A H44A 2.9413 no 2_666
H44A H56A 3.0000 no 1_655
H44A H56A 3.4951 no 2_566
H44A H56C 3.1873 no 1_655
H44B C35 3.0673 no 1_565
H44B C36 3.1596 no 1_565
H44B H26C 2.9286 no 2_666
H44B H35 2.5857 no 1_565
H44B H36 2.7564 no 1_565
H44B H54B 3.1932 no 1_655
H44B H55B 3.3091 no 1_655
H44C O1 3.5182 no 1_655
H44C C55 3.4287 no 1_655
H44C C56 2.8808 no 1_655
H44C C57 3.3373 no 1_655
H44C H26C 2.9434 no 2_666
H44C H54B 3.5909 no 1_655
H44C H55B 2.6610 no 1_655
H44C H56A 2.6555 no 1_655
H44C H56C 2.4164 no 1_655
H46 C8 3.3320 no 2_665
H46 C15 3.3846 no 2_665
H46 H8 2.3976 no 2_665
H46 H15A 2.5168 no 2_665
H46 H15B 3.4651 no 2_665
H47 C8 3.3336 no 2_665
H47 C14 3.5598 no 2_665
H47 H8 2.5797 no 2_665
H47 H14B 2.6448 no 2_665
H47 H15A 2.8266 no 2_665
H47 H31 2.7649 no 2_655
H47 H34 3.1708 no 2_655
H47 H53B 3.3922 no 2_665
H49 C54 3.1467 no 1_645
H49 H11C 3.3200 no 1_655
H49 H12C 3.4490 no 1_655
H49 H23C 3.5950 no 1_655
H49 H26A 2.7549 no 2_656
H49 H30 3.0878 no 2_655
H49 H54A 2.8144 no 1_645
H49 H54B 2.6010 no 1_645
H50 C20 3.3574 no 2_656
H50 C26 3.5515 no 2_656
H50 H11C 3.5826 no 1_655
H50 H20 2.4374 no 2_656
H50 H26A 2.6191 no 2_656
H50 H27B 3.0334 no 2_656
H51A C30 3.3241 no 2_655
H51A C51 3.4193 no 2_755
H51A C53 3.1789 no 1_645
H51A C54 3.2392 no 1_645
H51A H12B 3.0719 no 2_655
H51A H12C 3.4613 no 1_655
H51A H30 2.9924 no 2_655
H51A H31 3.5994 no 2_655
H51A H51A 3.4935 no 2_755
H51A H51B 2.7526 no 2_755
H51A H51C 3.5153 no 2_755
H51A H53A 2.7223 no 1_645
H51A H53B 3.1700 no 1_645
H51A H54A 2.9484 no 1_645
H51A H54B 3.1344 no 1_645
H51B C12 3.0536 no 1_655
H51B C51 3.1025 no 2_755
H51B C53 3.4698 no 2_665
H51B H11A 3.4827 no 1_655
H51B H12B 2.4452 no 1_655
H51B H12C 2.7935 no 1_655
H51B H51A 2.7526 no 2_755
H51B H51B 2.8411 no 2_755
H51B H51C 3.2078 no 2_755
H51B H53A 3.3736 no 2_665
H51B H53B 2.7233 no 2_665
H51C C12 3.3419 no 2_655
H51C C30 3.3282 no 2_655
H51C C31 3.0184 no 2_655
H51C H12A 3.0933 no 2_655
H51C H12B 3.1631 no 2_655
H51C H12C 3.2057 no 2_655
H51C H30 3.3116 no 2_655
H51C H31 2.7702 no 2_655
H51C H51A 3.5153 no 2_755
H51C H51B 3.2078 no 2_755
H51C H53B 3.1799 no 2_665
H52A C6 3.2828 no 2_565
H52A C7 3.1811 no 2_565
H52A C42 3.3556 no 1_455
H52A H6 2.7442 no 2_565
H52A H7 2.5419 no 2_565
H52A H11B 2.9256 no .
H52A H29 3.5567 no 2_565
H52A H42 2.5333 no 1_455
H52B C4 3.1097 no .
H52B C5 3.1363 no .
H52B C6 3.0998 no .
H52B C6 3.5859 no 2_565
H52B C7 3.0891 no .
H52B C8 3.0857 no .
H52B C9 3.1066 no .
H52B H2 3.2673 no .
H52B H6 2.7941 no 2_565
H52B H7 3.3571 no 2_565
H52B H11B 3.2499 no .
H52B H14A 3.1011 no .
H52B H14B 3.3919 no .
H53A C6 3.3382 no 2_565
H53A C29 3.4375 no 2_565
H53A H6 2.6367 no 2_565
H53A H12B 2.7147 no 2_565
H53A H29 3.1556 no 2_565
H53A H30 3.4303 no 2_565
H53A H51A 2.7223 no 1_465
H53A H51B 3.3736 no 2_665
H53B C51 3.3585 no 2_665
H53B H6 3.1724 no 2_565
H53B H12B 3.1526 no 2_565
H53B H14B 3.2016 no .
H53B H47 3.3922 no 2_665
H53B H51A 3.1700 no 1_465
H53B H51B 2.7233 no 2_665
H53B H51C 3.1799 no 2_665
H54A C24 3.4478 no 1_565
H54A H12C 3.3926 no 1_565
H54A H23C 3.5797 no 1_565
H54A H24A 3.3651 no 1_565
H54A H24C 2.6743 no 1_565
H54A H26A 3.5955 no 2_566
H54A H26B 3.4522 no 2_566
H54A H49 2.8144 no 1_465
H54A H51A 2.9484 no 1_465
H54B C26 3.4146 no 2_566
H54B C49 3.4709 no 1_465
H54B H26A 3.1852 no 2_566
H54B H26B 3.3971 no 2_566
H54B H26C 3.0975 no 2_566
H54B H30 3.4382 no 2_565
H54B H44B 3.1932 no 1_455
H54B H44C 3.5909 no 1_455
H54B H49 2.6010 no 1_465
H54B H51A 3.1344 no 1_465
H55A C14 3.3639 no .
H55A C24 3.3023 no 1_565
H55A C58 3.5882 no .
H55A C58 3.3568 no 2_566
H55A H2 3.5541 no .
H55A H14A 2.6454 no .
H55A H14B 3.3675 no .
H55A H24A 2.7523 no 1_565
H55A H24C 3.0312 no 1_565
H55A H26B 3.3671 no 2_566
H55B C26 3.1088 no 2_566
H55B C44 3.4163 no 1_455
H55B C57 3.1984 no .
H55B C58 3.3400 no .
H55B H26A 3.5085 no 2_566
H55B H26B 2.7545 no 2_566
H55B H26C 2.6511 no 2_566
H55B H44B 3.3091 no 1_455
H55B H44C 2.6610 no 1_455
H56A C40 3.1393 no 2_566
H56A C44 3.2681 no 1_455
H56A H14C 3.3075 no 2_566
H56A H26C 3.5101 no 2_566
H56A H40 2.1968 no 2_566
H56A H44A 3.0000 no 1_455
H56A H44A 3.4951 no 2_566
H56A H44C 2.6555 no 1_455
H56B C14 3.4767 no 2_566
H56B C18 3.4079 no 2_556
H56B C24 3.3047 no 2_556
H56B C35 3.4028 no 2_556
H56B C36 3.3598 no 2_556
H56B H14A 3.3972 no 2_566
H56B H14C 2.7070 no 2_566
H56B H18 2.6189 no 2_556
H56B H24A 2.8761 no 2_556
H56B H24B 2.8309 no 2_556
H56B H35 3.2599 no 2_556
H56B H36 3.2038 no 2_556
H56B H40 3.2119 no 2_566
H56C C18 3.2239 no 2_556
H56C C19 3.3816 no 2_556
H56C C41 3.5386 no 1_455
H56C C44 3.1208 no 1_455
H56C H18 2.5570 no 2_556
H56C H19 2.8957 no 2_556
H56C H36 3.3992 no 2_556
H56C H40 3.5574 no 2_566
H56C H44A 3.1873 no 1_455
H56C H44C 2.4164 no 1_455

loop_
_geom_torsion_atom_site_label_1
_geom_torsion_atom_site_label_2
_geom_torsion_atom_site_label_3
_geom_torsion_atom_site_label_4
_geom_torsion
_geom_torsion_publ_flag
_geom_torsion_site_symmetry_3
_geom_torsion_site_symmetry_4
N3 Ni1 N4 C33 -1.32(13) no . .
N3 Ni1 N4 C37 173.74(17) no . .
N4 Ni1 N3 C28 -176.81(17) no . .
N4 Ni1 N3 C32 3.10(13) no . .
N3 Ni1 N5 C38 133.60(18) no . .
N3 Ni1 N5 C45 -40.92(14) no . .
N5 Ni1 N3 C28 -71.01(17) no . .
N5 Ni1 N3 C32 108.91(14) no . .
N3 Ni1 C1 N1 -49.0(3) no . .
N3 Ni1 C1 N2 135.0(2) no . .
C1 Ni1 N3 C28 66.63(18) no . .
C1 Ni1 N3 C32 -113.45(14) no . .
N4 Ni1 N5 C38 -139.86(18) no . .
N4 Ni1 N5 C45 45.62(14) no . .
N5 Ni1 N4 C33 -111.08(14) no . .
N5 Ni1 N4 C37 63.98(17) no . .
N4 Ni1 C1 N1 -141.7(2) no . .
N4 Ni1 C1 N2 42.2(3) no . .
C1 Ni1 N4 C33 113.06(14) no . .
C1 Ni1 N4 C37 -71.87(19) no . .
N5 Ni1 C1 N1 86.3(3) no . .
N5 Ni1 C1 N2 -89.7(3) no . .
C1 Ni1 N5 C38 -3.5(3) no . .
C1 Ni1 N5 C45 -178.06(10) no . .
C52 O1 C55 C54 7.9(5) no . .
C55 O1 C52 C53 6.1(5) no . .
C1 N1 C2 C3 -0.7(3) no . .
C2 N1 C1 Ni1 -175.7(3) no . .
C2 N1 C1 N2 1.1(3) no . .
C1 N1 C4 C5 86.8(3) no . .
C1 N1 C4 C9 -95.1(3) no . .
C4 N1 C1 Ni1 19.1(4) no . .
C4 N1 C1 N2 -164.1(3) no . .
C2 N1 C4 C5 -77.0(3) no . .
C2 N1 C4 C9 101.1(3) no . .
C4 N1 C2 C3 165.0(3) no . .
C1 N2 C3 C2 0.8(3) no . .
C3 N2 C1 Ni1 175.7(3) no . .
C3 N2 C1 N1 -1.1(3) no . .
C1 N2 C16 C17 -76.5(3) no . .
C1 N2 C16 C21 107.0(3) no . .
C16 N2 C1 Ni1 -12.4(4) no . .
C16 N2 C1 N1 170.8(3) no . .
C3 N2 C16 C17 94.5(3) no . .
C3 N2 C16 C21 -82.0(3) no . .
C16 N2 C3 C2 -171.3(3) no . .
Ni1 N3 C28 C29 -177.89(15) no . .
Ni1 N3 C32 C31 177.08(14) no . .
Ni1 N3 C32 C33 -4.3(3) no . .
C28 N3 C32 C31 -3.0(4) no . .
C28 N3 C32 C33 175.67(19) no . .
C32 N3 C28 C29 2.2(4) no . .
Ni1 N4 C33 C32 -0.5(3) no . .
Ni1 N4 C33 C34 177.60(14) no . .
Ni1 N4 C37 C36 -174.80(15) no . .
C33 N4 C37 C36 0.2(4) no . .
C37 N4 C33 C32 -176.01(19) no . .
C37 N4 C33 C34 2.1(4) no . .
Ni1 N5 C38 C39 10.0(4) no . .
Ni1 N5 C38 C43 -170.61(15) no . .
Ni1 N5 C45 C46 85.2(3) no . .
Ni1 N5 C45 C50 -93.6(3) no . .
C38 N5 C45 C46 -90.6(3) no . .
C38 N5 C45 C50 90.7(3) no . .
C45 N5 C38 C39 -175.70(18) no . .
C45 N5 C38 C43 3.7(4) no . .
N1 C2 C3 N2 -0.1(4) no . .
N1 C4 C5 C6 177.65(18) no . .
N1 C4 C5 C10 -2.0(4) no . .
N1 C4 C9 C8 -178.42(19) no . .
N1 C4 C9 C13 -0.2(4) no . .
C5 C4 C9 C8 -0.5(4) no . .
C5 C4 C9 C13 177.8(2) no . .
C9 C4 C5 C6 -0.4(4) no . .
C9 C4 C5 C10 179.9(2) no . .
C4 C5 C6 C7 1.0(4) no . .
C4 C5 C10 C11 115.9(3) no . .
C4 C5 C10 C12 -119.9(3) no . .
C6 C5 C10 C11 -63.8(3) no . .
C6 C5 C10 C12 60.4(3) no . .
C10 C5 C6 C7 -179.3(2) no . .
C5 C6 C7 C8 -0.7(4) no . .
C6 C7 C8 C9 -0.2(5) no . .
C7 C8 C9 C4 0.8(4) no . .
C7 C8 C9 C13 -177.5(3) no . .
C4 C9 C13 C14 -93.4(3) no . .
C4 C9 C13 C15 141.9(3) no . .
C8 C9 C13 C14 84.8(3) no . .
C8 C9 C13 C15 -39.9(4) no . .
N2 C16 C17 C18 -176.08(17) no . .
N2 C16 C17 C22 3.2(3) no . .
N2 C16 C21 C20 176.22(18) no . .
N2 C16 C21 C25 -4.3(4) no . .
C17 C16 C21 C20 -0.1(4) no . .
C17 C16 C21 C25 179.36(19) no . .
C21 C16 C17 C18 0.3(4) no . .
C21 C16 C17 C22 179.64(19) no . .
C16 C17 C18 C19 -0.1(4) no . .
C16 C17 C22 C23 -83.9(3) no . .
C16 C17 C22 C24 151.8(2) no . .
C18 C17 C22 C23 95.4(3) no . .
C18 C17 C22 C24 -28.9(3) no . .
C22 C17 C18 C19 -179.5(2) no . .
C17 C18 C19 C20 -0.2(4) no . .
C18 C19 C20 C21 0.4(4) no . .
C19 C20 C21 C16 -0.3(4) no . .
C19 C20 C21 C25 -179.8(3) no . .
C16 C21 C25 C26 115.8(3) no . .
C16 C21 C25 C27 -121.4(3) no . .
C20 C21 C25 C26 -64.7(3) no . .
C20 C21 C25 C27 58.1(3) no . .
N3 C28 C29 C30 0.1(4) no . .
C28 C29 C30 C31 -1.6(4) no . .
C29 C30 C31 C32 0.8(4) no . .
C30 C31 C32 N3 1.6(4) no . .
C30 C31 C32 C33 -177.0(3) no . .
N3 C32 C33 N4 3.1(3) no . .
N3 C32 C33 C34 -174.9(2) no . .
C31 C32 C33 N4 -178.3(3) no . .
C31 C32 C33 C34 3.7(4) no . .
N4 C33 C34 C35 -2.6(4) no . .
C32 C33 C34 C35 175.3(3) no . .
C33 C34 C35 C36 0.8(4) no . .
C34 C35 C36 C37 1.5(5) no . .
C35 C36 C37 N4 -2.0(5) no . .
N5 C38 C39 C40 -178.4(2) no . .
N5 C38 C43 C42 179.4(2) no . .
C39 C38 C43 C42 -1.2(4) no . .
C43 C38 C39 C40 2.2(4) no . .
C38 C39 C40 C41 -1.8(5) no . .
C39 C40 C41 C42 0.3(5) no . .
C39 C40 C41 C44 178.8(3) no . .
C40 C41 C42 C43 0.7(5) no . .
C44 C41 C42 C43 -177.9(4) no . .
C41 C42 C43 C38 -0.2(5) no . .
N5 C45 C46 C47 -179.8(3) no . .
N5 C45 C50 C49 179.6(3) no . .
C46 C45 C50 C49 0.8(5) no . .
C50 C45 C46 C47 -1.0(5) no . .
C45 C46 C47 C48 0.1(5) no . .
C46 C47 C48 C49 1.1(5) no . .
C46 C47 C48 C51 -179.0(3) no . .
C47 C48 C49 C50 -1.4(5) no . .
C51 C48 C49 C50 178.8(3) no . .
C48 C49 C50 C45 0.4(5) no . .
O1 C52 C53 C54 -17.4(7) no . .
C52 C53 C54 C55 21.7(9) no . .
C53 C54 C55 O1 -18.3(8) no . .
C56 C57 C58 C58 160(3) no . 2_566
C57 C58 C58 C57 180(712390) no 2_566 2_566
